data_4331604
loop_
_publ_author_name
'Ramababu Bolligarla'
'Samala Nagaprasad Reddy'
'Gummadi Durgaprasad'
'Vudagandla Sreenivasulu'
'Samar K. Das'

_publ_contact_author_address
; 
School of Chemistry
University of Hyderabad
Hyderabad 500 046,
India
;
_publ_contact_author_email skdsc@uohyd.ernet.in
_publ_contact_author_name
;
Dr. Samar K. Das
;
_publ_contact_author_phone +91-40-23011007
_publ_section_title
;
 Influence of the Substituents on the Electronic and Electrochemical
 Properties of a New Square-Planar Nickel-Bis(quinoxaline-6,7-dithiolate)
 System: Synthesis, Spectroscopy, Electrochemistry, Crystallography, and
 Theoretical Investigation
;
_journal_name_full 'Inorganic Chemistry'
_journal_page_first 66
_journal_page_last 76
_journal_paper_doi 10.1021/ic301017g
_journal_volume 52
_journal_year 2013
_chemical_formula_moiety '2(C16 H36 N), C20 H16 N4 Ni S4'
_chemical_formula_sum 'C52 H88 N6 Ni S4'
_chemical_formula_weight 984.23
_chemical_name_systematic
; 
 ? 
;
_space_group_IT_number 2
_symmetry_cell_setting triclinic
_symmetry_space_group_name_Hall '-P 1'
_symmetry_space_group_name_H-M 'P -1'
_atom_sites_solution_hydrogens geom
_atom_sites_solution_primary direct
_atom_sites_solution_secondary difmap
_audit_creation_method SHELXL-97
_cell_angle_alpha 114.6950(10)
_cell_angle_beta 94.4320(10)
_cell_angle_gamma 100.2510(10)
_cell_formula_units_Z 2
_cell_length_a 13.0326(11)
_cell_length_b 14.3918(12)
_cell_length_c 15.8859(13)
_cell_measurement_reflns_used 9253
_cell_measurement_temperature 100(2)
_cell_measurement_theta_max 25.99
_cell_measurement_theta_min 2.19
_cell_volume 2625.3(4)
_computing_cell_refinement 'Bruker SMART'
_computing_data_collection 'Bruker SMART'
_computing_data_reduction 'Bruker SAINT'
_computing_molecular_graphics 'Bruker SHELXTL'
_computing_publication_material 'Bruker SHELXTL'
_computing_structure_refinement 'SHELXL-97 (Sheldrick, 1997)'
_computing_structure_solution 'SHELXS-97 (Sheldrick, 1990)'
_diffrn_ambient_temperature 100(2)
_diffrn_measured_fraction_theta_full 0.989
_diffrn_measured_fraction_theta_max 0.989
_diffrn_measurement_device_type 'CCD area detector'
_diffrn_measurement_method 'phi and omega scans'
_diffrn_radiation_monochromator graphite
_diffrn_radiation_source 'fine-focus sealed tube'
_diffrn_radiation_type MoK\a
_diffrn_radiation_wavelength 0.71073
_diffrn_reflns_av_R_equivalents 0.0554
_diffrn_reflns_av_sigmaI/netI 0.0720
_diffrn_reflns_limit_h_max 16
_diffrn_reflns_limit_h_min -16
_diffrn_reflns_limit_k_max 17
_diffrn_reflns_limit_k_min -17
_diffrn_reflns_limit_l_max 19
_diffrn_reflns_limit_l_min -19
_diffrn_reflns_number 27356
_diffrn_reflns_theta_full 26.08
_diffrn_reflns_theta_max 26.08
_diffrn_reflns_theta_min 1.43
_exptl_absorpt_coefficient_mu 0.569
_exptl_absorpt_correction_T_max 0.9559
_exptl_absorpt_correction_T_min 0.8850
_exptl_absorpt_correction_type empirical
_exptl_absorpt_process_details 'Bruker SADABS'
_exptl_crystal_colour 'dark green'
_exptl_crystal_density_diffrn 1.245
_exptl_crystal_description block
_exptl_crystal_F_000 1068
_exptl_crystal_size_max 0.22
_exptl_crystal_size_mid 0.14
_exptl_crystal_size_min 0.08
_refine_diff_density_max 1.910
_refine_diff_density_min -0.451
_refine_diff_density_rms 0.110
_refine_ls_extinction_method none
_refine_ls_goodness_of_fit_ref 1.089
_refine_ls_hydrogen_treatment constr
_refine_ls_matrix_type full
_refine_ls_number_parameters 580
_refine_ls_number_reflns 10289
_refine_ls_number_restraints 0
_refine_ls_restrained_S_all 1.089
_refine_ls_R_factor_all 0.1049
_refine_ls_R_factor_gt 0.0786
_refine_ls_shift/su_max 0.001
_refine_ls_shift/su_mean 0.000
_refine_ls_structure_factor_coef Fsqd
_refine_ls_weighting_details 'calc w=1/[\s^2^(Fo^2^)+(0.0930P)^2^+2.4219P] where P=(Fo^2^+2Fc^2^)/3'
_refine_ls_weighting_scheme calc
_refine_ls_wR_factor_gt 0.1801
_refine_ls_wR_factor_ref 0.1942
_reflns_number_gt 7655
_reflns_number_total 10289
_reflns_threshold_expression >2sigma(I)
_cod_data_source_file ic301017g_si_002_1.cif
_cod_data_source_block compound4
_cod_original_sg_symbol_H-M 'P -1 '
_cod_database_code 4331604

loop_
_symmetry_equiv_pos_as_xyz
'x, y, z'
'-x, -y, -z'

loop_
_atom_site_label
_atom_site_type_symbol
_atom_site_fract_x
_atom_site_fract_y
_atom_site_fract_z
_atom_site_U_iso_or_equiv
_atom_site_adp_type
_atom_site_occupancy
_atom_site_symmetry_multiplicity
_atom_site_calc_flag
_atom_site_refinement_flags
Ni1 Ni 0.95962(4) 0.05849(4) 0.24488(3) 0.02045(16) Uani 1 1 d .
S1 S 0.96872(8) 0.21257(8) 0.24942(8) 0.0251(3) Uani 1 1 d .
S2 S 1.12575(8) 0.10258(8) 0.30563(8) 0.0257(3) Uani 1 1 d .
S4 S 0.79565(9) 0.01622(8) 0.18036(7) 0.0273(3) Uani 1 1 d .
S3 S 0.94436(8) -0.09193(8) 0.25055(8) 0.0276(3) Uani 1 1 d .
N1 N 1.2795(3) 0.5248(3) 0.3253(2) 0.0254(8) Uani 1 1 d .
N2 N 1.4227(3) 0.4226(3) 0.3729(3) 0.0335(9) Uani 1 1 d .
N3 N 0.4887(3) -0.2978(3) 0.1058(3) 0.0328(9) Uani 1 1 d .
N4 N 0.6214(3) -0.3974(3) 0.1707(3) 0.0319(9) Uani 1 1 d .
C12 C 0.7683(3) -0.2522(3) 0.2059(3) 0.0284(10) Uani 1 1 d .
H12 H 0.8126 -0.2855 0.2262 0.034 Uiso 1 1 calc R
C15 C 0.6367(3) -0.1538(3) 0.1441(3) 0.0288(10) Uani 1 1 d .
H15 H 0.5928 -0.1204 0.1236 0.035 Uiso 1 1 calc R
C3 C 1.2456(3) 0.4275(3) 0.3218(3) 0.0234(9) Uani 1 1 d .
C1 C 1.1021(3) 0.2778(3) 0.2869(3) 0.0209(9) Uani 1 1 d .
C8 C 1.3820(3) 0.5676(3) 0.3514(3) 0.0266(10) Uani 1 1 d .
C5 C 1.2803(3) 0.2771(3) 0.3415(3) 0.0264(10) Uani 1 1 d .
H5 H 1.3275 0.2440 0.3585 0.032 Uiso 1 1 calc R
C14 C 0.5945(3) -0.2511(3) 0.1409(3) 0.0261(10) Uani 1 1 d .
C4 C 1.3171(3) 0.3764(3) 0.3459(3) 0.0263(10) Uani 1 1 d .
C6 C 1.1739(3) 0.2273(3) 0.3119(3) 0.0219(9) Uani 1 1 d .
C13 C 0.6604(3) -0.3013(3) 0.1724(3) 0.0257(9) Uani 1 1 d .
C17 C 0.4534(3) -0.3900(3) 0.1046(3) 0.0290(10) Uani 1 1 d .
C2 C 1.1375(3) 0.3772(3) 0.2935(3) 0.0222(9) Uani 1 1 d .
H2 H 1.0896 0.4112 0.2790 0.027 Uiso 1 1 calc R
C7 C 1.4541(3) 0.5163(3) 0.3754(3) 0.0312(10) Uani 1 1 d .
C18 C 0.5191(4) -0.4400(3) 0.1367(3) 0.0292(10) Uani 1 1 d .
C9 C 1.4204(4) 0.6725(3) 0.3532(3) 0.0311(10) Uani 1 1 d .
H9A H 1.3628 0.6920 0.3281 0.047 Uiso 1 1 calc R
H9B H 1.4753 0.6691 0.3157 0.047 Uiso 1 1 calc R
H9C H 1.4478 0.7240 0.4168 0.047 Uiso 1 1 calc R
C10 C 1.5697(4) 0.5669(4) 0.4045(4) 0.0461(14) Uani 1 1 d .
H10A H 1.6056 0.5246 0.4240 0.069 Uiso 1 1 calc R
H10B H 1.5800 0.6356 0.4558 0.069 Uiso 1 1 calc R
H10C H 1.5977 0.5731 0.3525 0.069 Uiso 1 1 calc R
C20 C 0.3376(4) -0.4403(4) 0.0670(3) 0.0389(12) Uani 1 1 d .
H20A H 0.3050 -0.3950 0.0492 0.058 Uiso 1 1 calc R
H20B H 0.3041 -0.4516 0.1148 0.058 Uiso 1 1 calc R
H20C H 0.3299 -0.5065 0.0132 0.058 Uiso 1 1 calc R
C19 C 0.4753(4) -0.5451(3) 0.1348(4) 0.0365(11) Uani 1 1 d .
H19A H 0.5276 -0.5620 0.1686 0.055 Uiso 1 1 calc R
H19B H 0.4571 -0.5982 0.0709 0.055 Uiso 1 1 calc R
H19C H 0.4132 -0.5423 0.1639 0.055 Uiso 1 1 calc R
C16 C 0.7422(3) -0.1062(3) 0.1770(3) 0.0232(9) Uani 1 1 d .
C11 C 0.8095(3) -0.1558(3) 0.2089(3) 0.0250(9) Uani 1 1 d .
N5 N 0.1039(3) 0.7861(3) 0.4812(2) 0.0245(8) Uani 1 1 d .
C21 C 0.1746(3) 0.7891(3) 0.5649(3) 0.0266(10) Uani 1 1 d .
H21A H 0.1734 0.8524 0.6203 0.032 Uiso 1 1 calc R
H21B H 0.1433 0.7296 0.5758 0.032 Uiso 1 1 calc R
C33 C 0.1395(3) 0.7250(3) 0.3908(3) 0.0267(9) Uani 1 1 d .
H33A H 0.1513 0.6604 0.3909 0.032 Uiso 1 1 calc R
H33B H 0.2071 0.7653 0.3900 0.032 Uiso 1 1 calc R
C26 C -0.0343(3) 0.6236(3) 0.4631(3) 0.0294(10) Uani 1 1 d .
H26A H -0.0022 0.6174 0.5171 0.035 Uiso 1 1 calc R
H26B H -0.0049 0.5828 0.4090 0.035 Uiso 1 1 calc R
C34 C 0.0663(4) 0.6965(3) 0.3004(3) 0.0301(10) Uani 1 1 d .
H34A H 0.0009 0.6491 0.2959 0.036 Uiso 1 1 calc R
H34B H 0.0494 0.7594 0.3003 0.036 Uiso 1 1 calc R
C27 C -0.1532(3) 0.5814(3) 0.4454(3) 0.0295(10) Uani 1 1 d .
H27A H -0.1842 0.5816 0.3880 0.035 Uiso 1 1 calc R
H27B H -0.1831 0.6268 0.4968 0.035 Uiso 1 1 calc R
C23 C 0.3510(4) 0.8080(4) 0.6495(3) 0.0343(11) Uani 1 1 d .
H23A H 0.3576 0.8806 0.6940 0.041 Uiso 1 1 calc R
H23B H 0.3130 0.7635 0.6745 0.041 Uiso 1 1 calc R
C35 C 0.1195(4) 0.6442(4) 0.2172(3) 0.0363(11) Uani 1 1 d .
H35A H 0.1802 0.6951 0.2186 0.044 Uiso 1 1 calc R
H35B H 0.1452 0.5876 0.2231 0.044 Uiso 1 1 calc R
C25 C -0.0103(3) 0.7375(3) 0.4811(3) 0.0283(10) Uani 1 1 d .
H25A H -0.0288 0.7785 0.5415 0.034 Uiso 1 1 calc R
H25B H -0.0558 0.7440 0.4335 0.034 Uiso 1 1 calc R
C28 C -0.1802(4) 0.4700(4) 0.4366(3) 0.0350(11) Uani 1 1 d .
H28A H -0.1459 0.4262 0.3891 0.053 Uiso 1 1 calc R
H28B H -0.2554 0.4426 0.4194 0.053 Uiso 1 1 calc R
H28C H -0.1565 0.4709 0.4957 0.053 Uiso 1 1 calc R
C22 C 0.2873(3) 0.7870(3) 0.5560(3) 0.0269(10) Uani 1 1 d .
H22A H 0.3175 0.8400 0.5366 0.032 Uiso 1 1 calc R
H22B H 0.2909 0.7189 0.5082 0.032 Uiso 1 1 calc R
C24 C 0.4589(4) 0.7874(4) 0.6397(4) 0.0421(13) Uani 1 1 d .
H24A H 0.4528 0.7139 0.6010 0.063 Uiso 1 1 calc R
H24B H 0.4982 0.8073 0.7007 0.063 Uiso 1 1 calc R
H24C H 0.4951 0.8276 0.6111 0.063 Uiso 1 1 calc R
C36 C 0.0481(4) 0.6008(4) 0.1247(3) 0.0497(14) Uani 1 1 d .
H36A H -0.0038 0.5403 0.1172 0.075 Uiso 1 1 calc R
H36B H 0.0891 0.5809 0.0749 0.075 Uiso 1 1 calc R
H36C H 0.0133 0.6534 0.1225 0.075 Uiso 1 1 calc R
C29 C 0.1033(3) 0.8977(3) 0.4976(3) 0.0282(10) Uani 1 1 d .
H29A H 0.0636 0.8944 0.4418 0.034 Uiso 1 1 calc R
H29B H 0.0651 0.9270 0.5489 0.034 Uiso 1 1 calc R
C30 C 0.2091(3) 0.9727(3) 0.5199(3) 0.0304(10) Uani 1 1 d .
H30A H 0.2493 0.9453 0.4697 0.036 Uiso 1 1 calc R
H30B H 0.2491 0.9809 0.5777 0.036 Uiso 1 1 calc R
C31 C 0.1910(4) 1.0781(3) 0.5307(3) 0.0348(11) Uani 1 1 d .
H31A H 0.1504 1.1044 0.5808 0.042 Uiso 1 1 calc R
H31B H 0.1500 1.0688 0.4730 0.042 Uiso 1 1 calc R
C32 C 0.2949(4) 1.1585(4) 0.5531(4) 0.0441(13) Uani 1 1 d .
H32A H 0.3362 1.1670 0.6096 0.066 Uiso 1 1 calc R
H32B H 0.2803 1.2247 0.5617 0.066 Uiso 1 1 calc R
H32C H 0.3335 1.1345 0.5020 0.066 Uiso 1 1 calc R
N6 N 0.2262(3) 0.8812(3) 0.0515(2) 0.0237(8) Uani 1 1 d .
C49 C 0.2987(3) 0.9732(3) 0.0458(3) 0.0257(9) Uani 1 1 d .
H49A H 0.3711 0.9667 0.0544 0.031 Uiso 1 1 calc R
H49B H 0.2821 0.9678 -0.0169 0.031 Uiso 1 1 calc R
C50 C 0.2921(4) 1.0806(3) 0.1159(3) 0.0279(10) Uani 1 1 d .
H50A H 0.3234 1.0933 0.1783 0.034 Uiso 1 1 calc R
H50B H 0.2185 1.0841 0.1165 0.034 Uiso 1 1 calc R
C37 C 0.2372(3) 0.8945(3) 0.1519(3) 0.0268(10) Uani 1 1 d .
H37A H 0.1910 0.8342 0.1527 0.032 Uiso 1 1 calc R
H37B H 0.2123 0.9562 0.1897 0.032 Uiso 1 1 calc R
C38 C 0.3481(3) 0.9060(3) 0.1985(3) 0.0292(10) Uani 1 1 d .
H38A H 0.3719 0.8422 0.1651 0.035 Uiso 1 1 calc R
H38B H 0.3964 0.9638 0.1955 0.035 Uiso 1 1 calc R
C46 C 0.2499(3) 0.7547(3) -0.1123(3) 0.0283(10) Uani 1 1 d .
H46A H 0.3017 0.8064 -0.1205 0.034 Uiso 1 1 calc R
H46B H 0.1801 0.7563 -0.1369 0.034 Uiso 1 1 calc R
C41 C 0.1117(3) 0.8784(3) 0.0182(3) 0.0257(9) Uani 1 1 d .
H41A H 0.0915 0.9383 0.0649 0.031 Uiso 1 1 calc R
H41B H 0.1088 0.8863 -0.0396 0.031 Uiso 1 1 calc R
C45 C 0.2576(3) 0.7813(3) -0.0088(3) 0.0264(9) Uani 1 1 d .
H45A H 0.2131 0.7234 -0.0029 0.032 Uiso 1 1 calc R
H45B H 0.3300 0.7865 0.0158 0.032 Uiso 1 1 calc R
C40 C 0.4554(4) 0.9317(4) 0.3486(3) 0.0412(12) Uani 1 1 d .
H40A H 0.4753 0.8662 0.3163 0.062 Uiso 1 1 calc R
H40B H 0.4514 0.9444 0.4125 0.062 Uiso 1 1 calc R
H40C H 0.5072 0.9877 0.3479 0.062 Uiso 1 1 calc R
C51 C 0.3501(4) 1.1648(3) 0.0908(3) 0.0343(11) Uani 1 1 d .
H51A H 0.3136 1.1554 0.0312 0.041 Uiso 1 1 calc R
H51B H 0.3465 1.2332 0.1381 0.041 Uiso 1 1 calc R
C43 C -0.0798(3) 0.7888(4) -0.0231(3) 0.0320(10) Uani 1 1 d .
H43A H -0.0855 0.8015 -0.0785 0.038 Uiso 1 1 calc R
H43B H -0.0951 0.8481 0.0285 0.038 Uiso 1 1 calc R
C42 C 0.0319(3) 0.7802(4) 0.0010(3) 0.0332(11) Uani 1 1 d .
H42A H 0.0377 0.7683 0.0567 0.040 Uiso 1 1 calc R
H42B H 0.0469 0.7204 -0.0504 0.040 Uiso 1 1 calc R
C48 C 0.1819(4) 0.5565(4) -0.1782(4) 0.0453(13) Uani 1 1 d .
H48A H 0.1660 0.5648 -0.1178 0.068 Uiso 1 1 calc R
H48B H 0.2024 0.4911 -0.2093 0.068 Uiso 1 1 calc R
H48C H 0.1204 0.5565 -0.2156 0.068 Uiso 1 1 calc R
C52 C 0.4637(4) 1.1638(4) 0.0834(4) 0.0459(13) Uani 1 1 d .
H52A H 0.5006 1.1726 0.1419 0.069 Uiso 1 1 calc R
H52B H 0.4953 1.2201 0.0695 0.069 Uiso 1 1 calc R
H52C H 0.4681 1.0979 0.0341 0.069 Uiso 1 1 calc R
C39 C 0.3486(4) 0.9265(4) 0.3001(3) 0.0359(11) Uani 1 1 d .
H39A H 0.3285 0.9924 0.3337 0.043 Uiso 1 1 calc R
H39B H 0.2963 0.8711 0.3026 0.043 Uiso 1 1 calc R
C47 C 0.2704(4) 0.6452(3) -0.1657(3) 0.0329(11) Uani 1 1 d .
H47A H 0.2845 0.6367 -0.2273 0.039 Uiso 1 1 calc R
H47B H 0.3335 0.6408 -0.1324 0.039 Uiso 1 1 calc R
C44 C -0.1604(3) 0.6890(4) -0.0416(4) 0.0387(12) Uani 1 1 d .
H44A H -0.1474 0.6308 -0.0945 0.058 Uiso 1 1 calc R
H44B H -0.2304 0.6974 -0.0548 0.058 Uiso 1 1 calc R
H44C H -0.1544 0.6759 0.0129 0.058 Uiso 1 1 calc R

loop_
_atom_site_aniso_label
_atom_site_aniso_U_11
_atom_site_aniso_U_22
_atom_site_aniso_U_33
_atom_site_aniso_U_23
_atom_site_aniso_U_13
_atom_site_aniso_U_12
Ni1 0.0201(3) 0.0199(3) 0.0176(3) 0.0072(2) 0.0000(2) -0.0004(2)
S1 0.0191(5) 0.0263(6) 0.0282(6) 0.0150(5) -0.0053(4) -0.0023(4)
S2 0.0217(6) 0.0228(5) 0.0327(6) 0.0130(5) 0.0021(5) 0.0041(4)
S4 0.0272(6) 0.0241(6) 0.0256(6) 0.0118(5) -0.0065(5) -0.0036(5)
S3 0.0226(6) 0.0247(6) 0.0346(6) 0.0141(5) 0.0029(5) 0.0016(4)
N1 0.0238(19) 0.0223(18) 0.0261(19) 0.0095(15) 0.0004(15) -0.0001(15)
N2 0.0202(19) 0.033(2) 0.046(2) 0.0183(19) -0.0004(17) 0.0027(16)
N3 0.033(2) 0.031(2) 0.026(2) 0.0105(17) -0.0042(17) -0.0047(17)
N4 0.027(2) 0.026(2) 0.041(2) 0.0128(18) 0.0114(18) 0.0043(16)
C12 0.025(2) 0.029(2) 0.029(2) 0.0107(19) 0.0046(19) 0.0059(19)
C15 0.029(2) 0.032(2) 0.025(2) 0.0152(19) -0.0004(19) 0.0002(19)
C3 0.021(2) 0.023(2) 0.019(2) 0.0040(17) 0.0007(17) 0.0018(17)
C1 0.022(2) 0.026(2) 0.0118(19) 0.0067(16) 0.0006(16) 0.0041(17)
C8 0.023(2) 0.023(2) 0.024(2) 0.0038(18) 0.0015(18) -0.0008(18)
C5 0.020(2) 0.026(2) 0.033(2) 0.0117(19) 0.0052(19) 0.0084(18)
C14 0.023(2) 0.030(2) 0.018(2) 0.0073(18) 0.0000(17) -0.0018(18)
C4 0.018(2) 0.026(2) 0.029(2) 0.0095(19) 0.0017(18) 0.0002(18)
C6 0.021(2) 0.025(2) 0.020(2) 0.0094(17) 0.0025(17) 0.0057(17)
C13 0.027(2) 0.024(2) 0.023(2) 0.0083(18) 0.0086(18) 0.0023(18)
C17 0.029(2) 0.028(2) 0.021(2) 0.0057(19) 0.0036(19) -0.0018(19)
C2 0.018(2) 0.024(2) 0.024(2) 0.0106(18) -0.0018(17) 0.0062(17)
C7 0.022(2) 0.026(2) 0.038(3) 0.010(2) 0.003(2) -0.0015(19)
C18 0.032(3) 0.024(2) 0.027(2) 0.0070(19) 0.014(2) 0.0025(19)
C9 0.031(3) 0.026(2) 0.031(2) 0.009(2) 0.003(2) 0.0022(19)
C10 0.020(2) 0.043(3) 0.075(4) 0.032(3) -0.003(2) -0.001(2)
C20 0.031(3) 0.036(3) 0.043(3) 0.017(2) -0.002(2) -0.007(2)
C19 0.031(3) 0.030(3) 0.045(3) 0.014(2) 0.013(2) 0.003(2)
C16 0.027(2) 0.018(2) 0.016(2) 0.0033(16) -0.0017(17) -0.0029(17)
C11 0.027(2) 0.024(2) 0.022(2) 0.0079(18) 0.0079(18) 0.0045(18)
N5 0.0199(18) 0.0236(18) 0.0264(19) 0.0101(15) -0.0017(15) 0.0007(15)
C21 0.025(2) 0.024(2) 0.025(2) 0.0078(18) -0.0046(18) 0.0011(18)
C33 0.023(2) 0.024(2) 0.030(2) 0.0112(19) -0.0006(18) 0.0021(18)
C26 0.026(2) 0.029(2) 0.030(2) 0.011(2) 0.0011(19) 0.0051(19)
C34 0.030(2) 0.028(2) 0.024(2) 0.0105(19) -0.0115(19) -0.0041(19)
C27 0.018(2) 0.034(2) 0.026(2) 0.008(2) -0.0027(18) -0.0019(19)
C23 0.032(3) 0.035(3) 0.032(3) 0.014(2) -0.003(2) 0.002(2)
C35 0.045(3) 0.031(3) 0.026(2) 0.011(2) -0.004(2) -0.002(2)
C25 0.020(2) 0.030(2) 0.030(2) 0.0089(19) 0.0019(18) 0.0048(18)
C28 0.025(2) 0.035(3) 0.039(3) 0.014(2) 0.000(2) 0.002(2)
C22 0.025(2) 0.030(2) 0.023(2) 0.0099(19) -0.0004(18) 0.0052(19)
C24 0.033(3) 0.047(3) 0.040(3) 0.016(2) -0.009(2) 0.008(2)
C36 0.052(3) 0.055(3) 0.033(3) 0.021(3) -0.005(2) -0.009(3)
C29 0.030(2) 0.020(2) 0.031(2) 0.0099(19) 0.0001(19) 0.0028(18)
C30 0.027(2) 0.026(2) 0.033(2) 0.012(2) -0.001(2) -0.0018(19)
C31 0.033(3) 0.023(2) 0.039(3) 0.010(2) -0.004(2) 0.000(2)
C32 0.041(3) 0.032(3) 0.047(3) 0.012(2) 0.004(2) -0.005(2)
N6 0.0195(18) 0.0241(18) 0.0243(18) 0.0101(15) -0.0005(15) 0.0008(15)
C49 0.025(2) 0.026(2) 0.025(2) 0.0140(19) -0.0011(18) -0.0024(18)
C50 0.031(2) 0.025(2) 0.028(2) 0.0125(19) 0.0032(19) 0.0035(19)
C37 0.031(2) 0.026(2) 0.022(2) 0.0124(18) 0.0012(18) 0.0004(19)
C38 0.030(2) 0.030(2) 0.029(2) 0.018(2) -0.0011(19) 0.0016(19)
C46 0.026(2) 0.027(2) 0.027(2) 0.0096(19) -0.0028(19) 0.0037(19)
C41 0.023(2) 0.025(2) 0.028(2) 0.0105(19) 0.0011(18) 0.0068(18)
C45 0.023(2) 0.023(2) 0.029(2) 0.0092(18) -0.0018(18) 0.0034(18)
C40 0.049(3) 0.034(3) 0.033(3) 0.016(2) -0.013(2) -0.001(2)
C51 0.042(3) 0.027(2) 0.030(2) 0.012(2) -0.001(2) 0.000(2)
C43 0.022(2) 0.037(3) 0.035(3) 0.015(2) 0.002(2) 0.004(2)
C42 0.020(2) 0.032(2) 0.043(3) 0.017(2) 0.000(2) -0.0024(19)
C48 0.043(3) 0.034(3) 0.044(3) 0.008(2) -0.009(2) 0.002(2)
C52 0.039(3) 0.043(3) 0.050(3) 0.025(3) -0.006(2) -0.010(2)
C39 0.042(3) 0.033(3) 0.027(2) 0.015(2) -0.004(2) -0.003(2)
C47 0.029(3) 0.029(2) 0.033(3) 0.009(2) -0.003(2) 0.003(2)
C44 0.019(2) 0.043(3) 0.041(3) 0.010(2) -0.001(2) -0.001(2)

loop_
_atom_type_symbol
_atom_type_description
_atom_type_scat_dispersion_real
_atom_type_scat_dispersion_imag
_atom_type_scat_source
C C 0.0033 0.0016 'International Tables Vol C Tables 4.2.6.8 and 6.1.1.4'
N N 0.0061 0.0033 'International Tables Vol C Tables 4.2.6.8 and 6.1.1.4'
Ni Ni 0.3393 1.1124 'International Tables Vol C Tables 4.2.6.8 and 6.1.1.4'
S S 0.1246 0.1234 'International Tables Vol C Tables 4.2.6.8 and 6.1.1.4'
H H 0.0000 0.0000 'International Tables Vol C Tables 4.2.6.8 and 6.1.1.4'

loop_
_geom_angle_atom_site_label_1
_geom_angle_atom_site_label_2
_geom_angle_atom_site_label_3
_geom_angle
S4 Ni1 S2 177.89(5)
S4 Ni1 S1 87.93(4)
S2 Ni1 S1 90.83(4)
S4 Ni1 S3 91.22(4)
S2 Ni1 S3 90.15(4)
S1 Ni1 S3 175.30(5)
C1 S1 Ni1 105.77(14)
C6 S2 Ni1 105.55(14)
C16 S4 Ni1 105.91(15)
C11 S3 Ni1 105.20(15)
C8 N1 C3 116.9(4)
C7 N2 C4 117.4(4)
C17 N3 C14 116.8(4)
C18 N4 C13 116.5(4)
C11 C12 C13 121.0(4)
C11 C12 H12 119.5
C13 C12 H12 119.5
C16 C15 C14 121.0(4)
C16 C15 H15 119.5
C14 C15 H15 119.5
N1 C3 C2 119.6(4)
N1 C3 C4 121.2(4)
C2 C3 C4 119.2(4)
C2 C1 C6 119.9(4)
C2 C1 S1 121.4(3)
C6 C1 S1 118.6(3)
N1 C8 C7 122.1(4)
N1 C8 C9 117.5(4)
C7 C8 C9 120.4(4)
C6 C5 C4 120.6(4)
C6 C5 H5 119.7
C4 C5 H5 119.7
N3 C14 C15 119.6(4)
N3 C14 C13 120.8(4)
C15 C14 C13 119.6(4)
N2 C4 C5 119.5(4)
N2 C4 C3 120.7(4)
C5 C4 C3 119.9(4)
C5 C6 C1 119.8(4)
C5 C6 S2 121.4(3)
C1 C6 S2 118.8(3)
N4 C13 C14 121.2(4)
N4 C13 C12 119.7(4)
C14 C13 C12 119.1(4)
N3 C17 C18 122.5(4)
N3 C17 C20 116.7(4)
C18 C17 C20 120.8(4)
C1 C2 C3 120.6(4)
C1 C2 H2 119.7
C3 C2 H2 119.7
N2 C7 C8 121.8(4)
N2 C7 C10 117.5(4)
C8 C7 C10 120.7(4)
N4 C18 C17 122.3(4)
N4 C18 C19 117.0(4)
C17 C18 C19 120.8(4)
C8 C9 H9A 109.5
C8 C9 H9B 109.5
H9A C9 H9B 109.5
C8 C9 H9C 109.5
H9A C9 H9C 109.5
H9B C9 H9C 109.5
C7 C10 H10A 109.5
C7 C10 H10B 109.5
H10A C10 H10B 109.5
C7 C10 H10C 109.5
H10A C10 H10C 109.5
H10B C10 H10C 109.5
C17 C20 H20A 109.5
C17 C20 H20B 109.5
H20A C20 H20B 109.5
C17 C20 H20C 109.5
H20A C20 H20C 109.5
H20B C20 H20C 109.5
C18 C19 H19A 109.5
C18 C19 H19B 109.5
H19A C19 H19B 109.5
C18 C19 H19C 109.5
H19A C19 H19C 109.5
H19B C19 H19C 109.5
C15 C16 C11 120.0(4)
C15 C16 S4 121.1(3)
C11 C16 S4 118.9(3)
C12 C11 C16 119.3(4)
C12 C11 S3 122.2(3)
C16 C11 S3 118.6(3)
C33 N5 C29 112.7(3)
C33 N5 C25 111.3(3)
C29 N5 C25 104.5(3)
C33 N5 C21 110.6(3)
C29 N5 C21 109.2(3)
C25 N5 C21 108.2(3)
C22 C21 N5 116.9(4)
C22 C21 H21A 108.1
N5 C21 H21A 108.1
C22 C21 H21B 108.1
N5 C21 H21B 108.1
H21A C21 H21B 107.3
N5 C33 C34 117.2(4)
N5 C33 H33A 108.0
C34 C33 H33A 108.0
N5 C33 H33B 108.0
C34 C33 H33B 108.0
H33A C33 H33B 107.2
C25 C26 C27 109.6(4)
C25 C26 H26A 109.7
C27 C26 H26A 109.7
C25 C26 H26B 109.7
C27 C26 H26B 109.7
H26A C26 H26B 108.2
C35 C34 C33 109.6(4)
C35 C34 H34A 109.7
C33 C34 H34A 109.7
C35 C34 H34B 109.7
C33 C34 H34B 109.7
H34A C34 H34B 108.2
C26 C27 C28 111.1(4)
C26 C27 H27A 109.4
C28 C27 H27A 109.4
C26 C27 H27B 109.4
C28 C27 H27B 109.4
H27A C27 H27B 108.0
C24 C23 C22 112.4(4)
C24 C23 H23A 109.1
C22 C23 H23A 109.1
C24 C23 H23B 109.1
C22 C23 H23B 109.1
H23A C23 H23B 107.9
C36 C35 C34 113.4(4)
C36 C35 H35A 108.9
C34 C35 H35A 108.9
C36 C35 H35B 108.9
C34 C35 H35B 108.9
H35A C35 H35B 107.7
C26 C25 N5 116.4(3)
C26 C25 H25A 108.2
N5 C25 H25A 108.2
C26 C25 H25B 108.2
N5 C25 H25B 108.2
H25A C25 H25B 107.4
C27 C28 H28A 109.5
C27 C28 H28B 109.5
H28A C28 H28B 109.5
C27 C28 H28C 109.5
H28A C28 H28C 109.5
H28B C28 H28C 109.5
C21 C22 C23 110.7(4)
C21 C22 H22A 109.5
C23 C22 H22A 109.5
C21 C22 H22B 109.5
C23 C22 H22B 109.5
H22A C22 H22B 108.1
C23 C24 H24A 109.5
C23 C24 H24B 109.5
H24A C24 H24B 109.5
C23 C24 H24C 109.5
H24A C24 H24C 109.5
H24B C24 H24C 109.5
C35 C36 H36A 109.5
C35 C36 H36B 109.5
H36A C36 H36B 109.5
C35 C36 H36C 109.5
H36A C36 H36C 109.5
H36B C36 H36C 109.5
C30 C29 N5 117.0(4)
C30 C29 H29A 108.0
N5 C29 H29A 108.0
C30 C29 H29B 108.0
N5 C29 H29B 108.0
H29A C29 H29B 107.3
C29 C30 C31 108.7(4)
C29 C30 H30A 110.0
C31 C30 H30A 110.0
C29 C30 H30B 110.0
C31 C30 H30B 110.0
H30A C30 H30B 108.3
C30 C31 C32 111.9(4)
C30 C31 H31A 109.2
C32 C31 H31A 109.2
C30 C31 H31B 109.2
C32 C31 H31B 109.2
H31A C31 H31B 107.9
C31 C32 H32A 109.5
C31 C32 H32B 109.5
H32A C32 H32B 109.5
C31 C32 H32C 109.5
H32A C32 H32C 109.5
H32B C32 H32C 109.5
C45 N6 C37 108.5(3)
C45 N6 C49 108.7(3)
C37 N6 C49 110.6(3)
C45 N6 C41 111.6(3)
C37 N6 C41 109.0(3)
C49 N6 C41 108.5(3)
C50 C49 N6 115.5(3)
C50 C49 H49A 108.4
N6 C49 H49A 108.4
C50 C49 H49B 108.4
N6 C49 H49B 108.4
H49A C49 H49B 107.5
C49 C50 C51 110.5(4)
C49 C50 H50A 109.6
C51 C50 H50A 109.6
C49 C50 H50B 109.6
C51 C50 H50B 109.6
H50A C50 H50B 108.1
N6 C37 C38 116.0(3)
N6 C37 H37A 108.3
C38 C37 H37A 108.3
N6 C37 H37B 108.3
C38 C37 H37B 108.3
H37A C37 H37B 107.4
C39 C38 C37 110.2(4)
C39 C38 H38A 109.6
C37 C38 H38A 109.6
C39 C38 H38B 109.6
C37 C38 H38B 109.6
H38A C38 H38B 108.1
C45 C46 C47 109.4(4)
C45 C46 H46A 109.8
C47 C46 H46A 109.8
C45 C46 H46B 109.8
C47 C46 H46B 109.8
H46A C46 H46B 108.2
C42 C41 N6 115.2(3)
C42 C41 H41A 108.5
N6 C41 H41A 108.5
C42 C41 H41B 108.5
N6 C41 H41B 108.5
H41A C41 H41B 107.5
N6 C45 C46 115.7(3)
N6 C45 H45A 108.4
C46 C45 H45A 108.4
N6 C45 H45B 108.4
C46 C45 H45B 108.4
H45A C45 H45B 107.4
C39 C40 H40A 109.5
C39 C40 H40B 109.5
H40A C40 H40B 109.5
C39 C40 H40C 109.5
H40A C40 H40C 109.5
H40B C40 H40C 109.5
C52 C51 C50 114.3(4)
C52 C51 H51A 108.7
C50 C51 H51A 108.7
C52 C51 H51B 108.7
C50 C51 H51B 108.7
H51A C51 H51B 107.6
C42 C43 C44 111.2(4)
C42 C43 H43A 109.4
C44 C43 H43A 109.4
C42 C43 H43B 109.4
C44 C43 H43B 109.4
H43A C43 H43B 108.0
C41 C42 C43 111.3(4)
C41 C42 H42A 109.4
C43 C42 H42A 109.4
C41 C42 H42B 109.4
C43 C42 H42B 109.4
H42A C42 H42B 108.0
C47 C48 H48A 109.5
C47 C48 H48B 109.5
H48A C48 H48B 109.5
C47 C48 H48C 109.5
H48A C48 H48C 109.5
H48B C48 H48C 109.5
C51 C52 H52A 109.5
C51 C52 H52B 109.5
H52A C52 H52B 109.5
C51 C52 H52C 109.5
H52A C52 H52C 109.5
H52B C52 H52C 109.5
C40 C39 C38 112.7(4)
C40 C39 H39A 109.0
C38 C39 H39A 109.0
C40 C39 H39B 109.0
C38 C39 H39B 109.0
H39A C39 H39B 107.8
C48 C47 C46 114.7(4)
C48 C47 H47A 108.6
C46 C47 H47A 108.6
C48 C47 H47B 108.6
C46 C47 H47B 108.6
H47A C47 H47B 107.6
C43 C44 H44A 109.5
C43 C44 H44B 109.5
H44A C44 H44B 109.5
C43 C44 H44C 109.5
H44A C44 H44C 109.5
H44B C44 H44C 109.5

loop_
_geom_bond_atom_site_label_1
_geom_bond_atom_site_label_2
_geom_bond_distance
Ni1 S4 2.1599(12)
Ni1 S2 2.1675(12)
Ni1 S1 2.1699(12)
Ni1 S3 2.1786(12)
S1 C1 1.746(4)
S2 C6 1.751(4)
S4 C16 1.752(4)
S3 C11 1.763(4)
N1 C8 1.320(5)
N1 C3 1.368(5)
N2 C7 1.320(6)
N2 C4 1.366(5)
N3 C17 1.316(6)
N3 C14 1.380(5)
N4 C18 1.329(6)
N4 C13 1.373(5)
C12 C11 1.376(6)
C12 C13 1.407(6)
C12 H12 0.9300
C15 C16 1.374(6)
C15 C14 1.389(6)
C15 H15 0.9300
C3 C2 1.407(6)
C3 C4 1.407(6)
C1 C2 1.379(6)
C1 C6 1.409(6)
C8 C7 1.415(6)
C8 C9 1.492(6)
C5 C6 1.386(6)
C5 C4 1.394(6)
C5 H5 0.9300
C14 C13 1.402(6)
C17 C18 1.405(6)
C17 C20 1.506(6)
C2 H2 0.9300
C7 C10 1.495(6)
C18 C19 1.506(6)
C9 H9A 0.9600
C9 H9B 0.9600
C9 H9C 0.9600
C10 H10A 0.9600
C10 H10B 0.9600
C10 H10C 0.9600
C20 H20A 0.9600
C20 H20B 0.9600
C20 H20C 0.9600
C19 H19A 0.9600
C19 H19B 0.9600
C19 H19C 0.9600
C16 C11 1.411(6)
N5 C33 1.497(5)
N5 C29 1.516(5)
N5 C25 1.527(5)
N5 C21 1.539(5)
C21 C22 1.490(6)
C21 H21A 0.9700
C21 H21B 0.9700
C33 C34 1.515(6)
C33 H33A 0.9700
C33 H33B 0.9700
C26 C25 1.510(6)
C26 C27 1.517(6)
C26 H26A 0.9700
C26 H26B 0.9700
C34 C35 1.513(6)
C34 H34A 0.9700
C34 H34B 0.9700
C27 C28 1.522(6)
C27 H27A 0.9700
C27 H27B 0.9700
C23 C24 1.495(6)
C23 C22 1.527(6)
C23 H23A 0.9700
C23 H23B 0.9700
C35 C36 1.494(6)
C35 H35A 0.9700
C35 H35B 0.9700
C25 H25A 0.9700
C25 H25B 0.9700
C28 H28A 0.9600
C28 H28B 0.9600
C28 H28C 0.9600
C22 H22A 0.9700
C22 H22B 0.9700
C24 H24A 0.9600
C24 H24B 0.9600
C24 H24C 0.9600
C36 H36A 0.9600
C36 H36B 0.9600
C36 H36C 0.9600
C29 C30 1.506(6)
C29 H29A 0.9700
C29 H29B 0.9700
C30 C31 1.518(6)
C30 H30A 0.9700
C30 H30B 0.9700
C31 C32 1.524(6)
C31 H31A 0.9700
C31 H31B 0.9700
C32 H32A 0.9600
C32 H32B 0.9600
C32 H32C 0.9600
N6 C45 1.508(5)
N6 C37 1.517(5)
N6 C49 1.523(5)
N6 C41 1.532(5)
C49 C50 1.503(6)
C49 H49A 0.9700
C49 H49B 0.9700
C50 C51 1.524(6)
C50 H50A 0.9700
C50 H50B 0.9700
C37 C38 1.520(6)
C37 H37A 0.9700
C37 H37B 0.9700
C38 C39 1.514(6)
C38 H38A 0.9700
C38 H38B 0.9700
C46 C45 1.516(6)
C46 C47 1.531(6)
C46 H46A 0.9700
C46 H46B 0.9700
C41 C42 1.504(6)
C41 H41A 0.9700
C41 H41B 0.9700
C45 H45A 0.9700
C45 H45B 0.9700
C40 C39 1.512(7)
C40 H40A 0.9600
C40 H40B 0.9600
C40 H40C 0.9600
C51 C52 1.497(7)
C51 H51A 0.9700
C51 H51B 0.9700
C43 C42 1.516(6)
C43 C44 1.522(6)
C43 H43A 0.9700
C43 H43B 0.9700
C42 H42A 0.9700
C42 H42B 0.9700
C48 C47 1.493(6)
C48 H48A 0.9600
C48 H48B 0.9600
C48 H48C 0.9600
C52 H52A 0.9600
C52 H52B 0.9600
C52 H52C 0.9600
C39 H39A 0.9700
C39 H39B 0.9700
C47 H47A 0.9700
C47 H47B 0.9700
C44 H44A 0.9600
C44 H44B 0.9600
C44 H44C 0.9600

loop_
_geom_hbond_atom_site_label_D
_geom_hbond_atom_site_label_H
_geom_hbond_atom_site_label_A
_geom_hbond_distance_DH
_geom_hbond_distance_HA
_geom_hbond_distance_DA
_geom_hbond_angle_DHA
_geom_hbond_site_symmetry_A
C25 H25A S2 0.97 2.86 3.814(4) 167.1 2_666
C46 H46B S1 0.97 2.76 3.669(4) 156.9 2_665
C49 H49B S4 0.97 2.83 3.780(4) 166.9 2_665
C21 H21A S4 0.97 2.88 3.778(4) 154.4 2_666
C38 H38A N3 0.97 2.64 3.584(6) 163.6 1_565
C37 H37B S2 0.97 2.65 3.609(4) 169.5 1_465
C31 H31B S2 0.97 2.90 3.785(5) 152.1 1_465

loop_
_geom_torsion_atom_site_label_1
_geom_torsion_atom_site_label_2
_geom_torsion_atom_site_label_3
_geom_torsion_atom_site_label_4
_geom_torsion
S4 Ni1 S1 C1 -172.78(14)
S2 Ni1 S1 C1 5.51(14)
S3 Ni1 S1 C1 107.5(6)
S4 Ni1 S2 C6 48.3(14)
S1 Ni1 S2 C6 -5.84(14)
S3 Ni1 S2 C6 178.76(14)
S2 Ni1 S4 C16 134.6(13)
S1 Ni1 S4 C16 -171.25(14)
S3 Ni1 S4 C16 4.12(14)
S4 Ni1 S3 C11 -4.12(14)
S2 Ni1 S3 C11 177.48(14)
S1 Ni1 S3 C11 75.4(6)
C8 N1 C3 C2 -179.3(4)
C8 N1 C3 C4 0.5(6)
Ni1 S1 C1 C2 176.8(3)
Ni1 S1 C1 C6 -3.9(3)
C3 N1 C8 C7 -0.3(6)
C3 N1 C8 C9 178.5(4)
C17 N3 C14 C15 179.9(4)
C17 N3 C14 C13 0.7(6)
C16 C15 C14 N3 -178.8(4)
C16 C15 C14 C13 0.4(6)
C7 N2 C4 C5 179.5(4)
C7 N2 C4 C3 0.1(6)
C6 C5 C4 N2 -178.3(4)
C6 C5 C4 C3 1.2(6)
N1 C3 C4 N2 -0.4(6)
C2 C3 C4 N2 179.4(4)
N1 C3 C4 C5 -179.8(4)
C2 C3 C4 C5 -0.1(6)
C4 C5 C6 C1 -0.6(6)
C4 C5 C6 S2 179.9(3)
C2 C1 C6 C5 -1.1(6)
S1 C1 C6 C5 179.7(3)
C2 C1 C6 S2 178.4(3)
S1 C1 C6 S2 -0.8(5)
Ni1 S2 C6 C5 -175.4(3)
Ni1 S2 C6 C1 5.2(3)
C18 N4 C13 C14 0.8(6)
C18 N4 C13 C12 -178.9(4)
N3 C14 C13 N4 -1.0(6)
C15 C14 C13 N4 179.7(4)
N3 C14 C13 C12 178.6(4)
C15 C14 C13 C12 -0.6(6)
C11 C12 C13 N4 -179.6(4)
C11 C12 C13 C14 0.7(6)
C14 N3 C17 C18 -0.3(6)
C14 N3 C17 C20 179.5(4)
C6 C1 C2 C3 2.2(6)
S1 C1 C2 C3 -178.6(3)
N1 C3 C2 C1 178.2(4)
C4 C3 C2 C1 -1.6(6)
C4 N2 C7 C8 0.1(7)
C4 N2 C7 C10 -179.8(4)
N1 C8 C7 N2 0.0(7)
C9 C8 C7 N2 -178.8(4)
N1 C8 C7 C10 179.9(4)
C9 C8 C7 C10 1.1(7)
C13 N4 C18 C17 -0.4(6)
C13 N4 C18 C19 -179.8(4)
N3 C17 C18 N4 0.1(7)
C20 C17 C18 N4 -179.6(4)
N3 C17 C18 C19 179.5(4)
C20 C17 C18 C19 -0.2(6)
C14 C15 C16 C11 -0.4(6)
C14 C15 C16 S4 179.6(3)
Ni1 S4 C16 C15 176.7(3)
Ni1 S4 C16 C11 -3.3(4)
C13 C12 C11 C16 -0.7(6)
C13 C12 C11 S3 179.9(3)
C15 C16 C11 C12 0.5(6)
S4 C16 C11 C12 -179.5(3)
C15 C16 C11 S3 180.0(3)
S4 C16 C11 S3 -0.1(5)
Ni1 S3 C11 C12 -177.3(3)
Ni1 S3 C11 C16 3.3(4)
C33 N5 C21 C22 31.2(5)
C29 N5 C21 C22 -93.4(4)
C25 N5 C21 C22 153.4(4)
C29 N5 C33 C34 -69.0(5)
C25 N5 C33 C34 48.1(5)
C21 N5 C33 C34 168.5(4)
N5 C33 C34 C35 174.8(4)
C25 C26 C27 C28 -174.4(4)
C33 C34 C35 C36 172.6(4)
C27 C26 C25 N5 -168.4(3)
C33 N5 C25 C26 56.4(5)
C29 N5 C25 C26 178.3(4)
C21 N5 C25 C26 -65.4(4)
N5 C21 C22 C23 171.0(3)
C24 C23 C22 C21 169.6(4)
C33 N5 C29 C30 -70.4(5)
C25 N5 C29 C30 168.5(4)
C21 N5 C29 C30 52.9(5)
N5 C29 C30 C31 178.3(4)
C29 C30 C31 C32 -179.7(4)
C45 N6 C49 C50 -168.8(3)
C37 N6 C49 C50 -49.7(5)
C41 N6 C49 C50 69.7(4)
N6 C49 C50 C51 -168.4(4)
C45 N6 C37 C38 62.0(4)
C49 N6 C37 C38 -57.1(5)
C41 N6 C37 C38 -176.2(3)
N6 C37 C38 C39 175.9(4)
C45 N6 C41 C42 48.5(5)
C37 N6 C41 C42 -71.3(4)
C49 N6 C41 C42 168.3(4)
C37 N6 C45 C46 179.2(3)
C49 N6 C45 C46 -60.4(4)
C41 N6 C45 C46 59.2(5)
C47 C46 C45 N6 -172.8(3)
C49 C50 C51 C52 -56.6(5)
N6 C41 C42 C43 174.8(4)
C44 C43 C42 C41 179.4(4)
C37 C38 C39 C40 176.3(4)
C45 C46 C47 C48 73.7(5)
